data_8103331
loop_
_publ_author_name
'Yu-Min Yang'
'Xin-Xiang Cao'
'Teng-Teng Lv'
'Ya Song'

_publ_section_title
;
 Crystal structure of
 diaquabis[m-3-(4-carboxylatophenyl)propionato]bis(m-4,4'-thiodipyridine)dinickel(II),
 Ni2(H2O)2(C10H8O4)2(C10H8N2S)2
;
_journal_issue 2
_journal_name_full 'Zeitschrift f\"ur Kristallographie - New Crystal Structures'
_journal_page_first 129
_journal_volume 227
_journal_year 2012
_chemical_formula_sum 'C40 H36 N4 Ni2 O10 S2'
_chemical_formula_weight 914.27
_space_group_IT_number 15
_symmetry_cell_setting monoclinic
_symmetry_space_group_name_Hall '-C 2yc'
_symmetry_space_group_name_H-M 'C 1 2/c 1'
_atom_sites_solution_hydrogens geom
_atom_sites_solution_primary direct
_atom_sites_solution_secondary difmap
_audit_creation_method SHELXL-97
_cell_angle_alpha 90.00
_cell_angle_beta 94.692(2)
_cell_angle_gamma 90.00
_cell_formula_units_Z 4
_cell_length_a 38.387(5)
_cell_length_b 8.6881(10)
_cell_length_c 11.6559(14)
_cell_measurement_reflns_used 2006
_cell_measurement_temperature 296(2)
_cell_measurement_theta_max 20.58
_cell_measurement_theta_min 2.40
_cell_volume 3874.3(8)
_computing_cell_refinement 'Bruker SMART'
_computing_data_collection 'Bruker SMART'
_computing_data_reduction 'Bruker SAINT'
_computing_molecular_graphics 'Bruker SHELXTL'
_computing_publication_material 'Bruker SHELXTL'
_computing_structure_refinement 'SHELXL-97 (Sheldrick, 1997)'
_computing_structure_solution 'SHELXS-97 (Sheldrick, 1990)'
_diffrn_ambient_temperature 296(2)
_diffrn_measured_fraction_theta_full 0.999
_diffrn_measured_fraction_theta_max 0.999
_diffrn_measurement_device_type 'CCD area detector'
_diffrn_measurement_method 'phi and omega scans'
_diffrn_radiation_monochromator graphite
_diffrn_radiation_source 'fine-focus sealed tube'
_diffrn_radiation_type MoK\a
_diffrn_radiation_wavelength 0.71073
_diffrn_reflns_av_R_equivalents 0.0552
_diffrn_reflns_av_sigmaI/netI 0.0507
_diffrn_reflns_limit_h_max 46
_diffrn_reflns_limit_h_min -46
_diffrn_reflns_limit_k_max 10
_diffrn_reflns_limit_k_min -10
_diffrn_reflns_limit_l_max 14
_diffrn_reflns_limit_l_min -14
_diffrn_reflns_number 14340
_diffrn_reflns_theta_full 25.50
_diffrn_reflns_theta_max 25.50
_diffrn_reflns_theta_min 2.40
_diffrn_standards_decay_% 0
_diffrn_standards_interval_count 0
_diffrn_standards_interval_time 0
_diffrn_standards_number 0
_exptl_absorpt_coefficient_mu 1.145
_exptl_absorpt_correction_T_max 0.7868
_exptl_absorpt_correction_T_min 0.6833
_exptl_absorpt_correction_type multi-scan
_exptl_absorpt_process_details sadabs
_exptl_crystal_colour green
_exptl_crystal_density_diffrn 1.567
_exptl_crystal_density_method 'not measured'
_exptl_crystal_description block
_exptl_crystal_F_000 1888
_exptl_crystal_size_max 0.36
_exptl_crystal_size_mid 0.32
_exptl_crystal_size_min 0.22
_refine_diff_density_max 0.295
_refine_diff_density_min -1.031
_refine_diff_density_rms 0.080
_refine_ls_extinction_method none
_refine_ls_goodness_of_fit_ref 0.999
_refine_ls_hydrogen_treatment constr
_refine_ls_matrix_type full
_refine_ls_number_parameters 264
_refine_ls_number_reflns 3618
_refine_ls_number_restraints 0
_refine_ls_restrained_S_all 0.999
_refine_ls_R_factor_all 0.0718
_refine_ls_R_factor_gt 0.0466
_refine_ls_shift/su_max 0.000
_refine_ls_shift/su_mean 0.000
_refine_ls_structure_factor_coef Fsqd
_refine_ls_weighting_details 'calc w=1/[\s^2^(Fo^2^)+(0.1000P)^2^+0.2994P] where P=(Fo^2^+2Fc^2^)/3'
_refine_ls_weighting_scheme calc
_refine_ls_wR_factor_gt 0.1348
_refine_ls_wR_factor_ref 0.1551
_reflns_number_gt 2630
_reflns_number_total 3618
_reflns_threshold_expression >2sigma(I)
_cod_data_source_file 1267-3671.cff
_cod_data_source_block b
_cod_depositor_comments
;
The following automatic conversions were performed:

'_symmetry_cell_setting' value 'Monoclinic' changed to 'monoclinic'
according to /home/saulius/struct/CIF-dictionaries/cif_core.dic
dictionary named 'cif_core.dic' version 2.4.1 from 2010-06-29.

Automatic conversion script
Id: cif_fix_values 1891 2012-01-12 08:04:46Z andrius 
;
_cod_original_sg_symbol_H-M C2/c
_cod_database_code 8103331

loop_
_symmetry_equiv_pos_as_xyz
'x, y, z'
'-x, y, -z+1/2'
'x+1/2, y+1/2, z'
'-x+1/2, y+1/2, -z+1/2'
'-x, -y, -z'
'x, -y, z-1/2'
'-x+1/2, -y+1/2, -z'
'x+1/2, -y+1/2, z-1/2'

loop_
_atom_site_label
_atom_site_type_symbol
_atom_site_fract_x
_atom_site_fract_y
_atom_site_fract_z
_atom_site_U_iso_or_equiv
_atom_site_adp_type
_atom_site_occupancy
_atom_site_symmetry_multiplicity
_atom_site_calc_flag
_atom_site_refinement_flags
Ni1 Ni 0.0000 0.86877(10) 0.2500 0.0446(3) Uani 1 2 d S
Ni2 Ni 0.2500 0.7500 0.5000 0.0220(2) Uani 1 2 d S
N1 N 0.29934(8) 0.8158(4) 0.4505(3) 0.0268(7) Uani 1 1 d .
N2 N 0.48407(10) 0.7872(5) 0.6211(3) 0.0467(10) Uani 1 1 d .
O1 O 0.02999(8) 1.0346(4) 0.3458(3) 0.0532(9) Uani 1 1 d .
O2 O 0.05098(8) 0.8977(4) 0.2094(3) 0.0485(8) Uani 1 1 d .
O3 O 0.23285(7) 0.9739(3) 0.4922(2) 0.0288(6) Uani 1 1 d .
O4 O 0.23207(7) 1.0257(3) 0.6799(2) 0.0327(7) Uani 1 1 d .
O5 O 0.22946(7) 0.7279(3) 0.3300(2) 0.0298(6) Uani 1 1 d .
H1W H 0.2405 0.6532 0.3070 0.045 Uiso 1 1 d R
H2W H 0.2332 0.8070 0.2947 0.045 Uiso 1 1 d R
C1 C 0.09138(10) 1.0500(5) 0.3274(4) 0.0378(10) Uani 1 1 d .
C2 C 0.09705(12) 1.1363(5) 0.4273(4) 0.0464(11) Uani 1 1 d .
H2 H 0.0788 1.1555 0.4731 0.056 Uiso 1 1 calc R
C3 C 0.13067(11) 1.1943(6) 0.4587(4) 0.0424(11) Uani 1 1 d .
H3 H 0.1344 1.2517 0.5259 0.051 Uiso 1 1 calc R
C4 C 0.15826(10) 1.1684(5) 0.3925(4) 0.0340(9) Uani 1 1 d .
C5 C 0.15218(11) 1.0789(5) 0.2950(4) 0.0400(10) Uani 1 1 d .
H5A H 0.1706 1.0571 0.2503 0.048 Uiso 1 1 calc R
C6 C 0.11911(12) 1.0211(5) 0.2625(4) 0.0455(11) Uani 1 1 d .
H6 H 0.1156 0.9621 0.1960 0.055 Uiso 1 1 calc R
C7 C 0.05566(12) 0.9927(5) 0.2925(4) 0.0428(11) Uani 1 1 d .
C8 C 0.19371(11) 1.2398(5) 0.4244(4) 0.0375(10) Uani 1 1 d .
H8A H 0.1920 1.3499 0.4118 0.045 Uiso 1 1 calc R
H8B H 0.2101 1.1996 0.3729 0.045 Uiso 1 1 calc R
C9 C 0.20829(10) 1.2115(4) 0.5475(3) 0.0311(9) Uani 1 1 d .
H9A H 0.2253 1.2913 0.5681 0.037 Uiso 1 1 calc R
H9B H 0.1894 1.2241 0.5970 0.037 Uiso 1 1 calc R
C10 C 0.22539(9) 1.0576(4) 0.5748(3) 0.0262(8) Uani 1 1 d .
C11 C 0.30347(10) 0.9156(4) 0.3646(3) 0.0293(9) Uani 1 1 d .
H11 H 0.2835 0.9553 0.3246 0.035 Uiso 1 1 calc R
C12 C 0.33529(11) 0.9622(4) 0.3324(3) 0.0321(9) Uani 1 1 d .
H12 H 0.3366 1.0325 0.2727 0.039 Uiso 1 1 calc R
C13 C 0.36548(10) 0.9037(5) 0.3895(3) 0.0337(9) Uani 1 1 d .
C14 C 0.36185(11) 0.7992(5) 0.4776(4) 0.0410(11) Uani 1 1 d .
H14 H 0.3814 0.7562 0.5177 0.049 Uiso 1 1 calc R
C15 C 0.32881(11) 0.7601(5) 0.5048(4) 0.0366(10) Uani 1 1 d .
H15 H 0.3268 0.6906 0.5646 0.044 Uiso 1 1 calc R
C16 C 0.43725(11) 0.9024(5) 0.4486(4) 0.0407(10) Uani 1 1 d .
C17 C 0.46258(13) 0.8021(6) 0.4229(4) 0.0482(12) Uani 1 1 d .
H17 H 0.4644 0.7702 0.3475 0.058 Uiso 1 1 calc R
C18 C 0.48569(13) 0.7480(6) 0.5116(4) 0.0526(13) Uani 1 1 d .
H18 H 0.5032 0.6807 0.4934 0.063 Uiso 1 1 calc R
C19 C 0.46074(13) 0.8930(6) 0.6423(4) 0.0523(13) Uani 1 1 d .
H19 H 0.4604 0.9287 0.7174 0.063 Uiso 1 1 calc R
C20 C 0.43698(12) 0.9534(6) 0.5601(4) 0.0525(13) Uani 1 1 d .
H20 H 0.4210 1.0274 0.5795 0.063 Uiso 1 1 calc R
S1 S 0.40519(3) 0.9656(2) 0.34025(11) 0.0631(4) Uani 1 1 d .

loop_
_atom_site_aniso_label
_atom_site_aniso_U_11
_atom_site_aniso_U_22
_atom_site_aniso_U_33
_atom_site_aniso_U_23
_atom_site_aniso_U_13
_atom_site_aniso_U_12
Ni1 0.0280(4) 0.0568(6) 0.0483(5) 0.000 -0.0008(4) 0.000
Ni2 0.0256(4) 0.0224(4) 0.0176(3) -0.0005(3) -0.0005(3) -0.0003(3)
N1 0.0294(18) 0.0261(16) 0.0243(16) -0.0014(14) -0.0018(13) -0.0010(14)
N2 0.036(2) 0.060(3) 0.044(2) -0.0043(19) -0.0008(17) 0.0094(18)
O1 0.0278(17) 0.065(2) 0.066(2) -0.0137(17) 0.0034(15) 0.0053(16)
O2 0.0289(16) 0.070(2) 0.0465(19) -0.0086(16) 0.0024(14) -0.0066(15)
O3 0.0418(16) 0.0236(13) 0.0209(13) -0.0033(11) 0.0026(11) 0.0028(12)
O4 0.0477(17) 0.0312(15) 0.0186(13) -0.0018(11) -0.0005(12) 0.0055(12)
O5 0.0392(16) 0.0264(15) 0.0231(14) 0.0013(10) -0.0014(11) 0.0004(11)
C1 0.025(2) 0.047(3) 0.040(2) 0.002(2) -0.0024(18) 0.0016(19)
C2 0.034(2) 0.059(3) 0.047(3) -0.008(2) 0.007(2) 0.001(2)
C3 0.033(2) 0.052(3) 0.042(3) -0.014(2) 0.0016(19) 0.001(2)
C4 0.030(2) 0.032(2) 0.039(2) 0.0047(18) -0.0059(17) 0.0024(18)
C5 0.027(2) 0.055(3) 0.037(2) -0.005(2) 0.0009(18) 0.002(2)
C6 0.044(3) 0.054(3) 0.038(2) -0.007(2) 0.001(2) -0.001(2)
C7 0.032(2) 0.052(3) 0.044(3) 0.001(2) 0.001(2) -0.004(2)
C8 0.034(2) 0.038(2) 0.040(2) 0.0064(19) -0.0010(18) 0.0014(19)
C9 0.031(2) 0.031(2) 0.032(2) -0.0011(16) 0.0006(17) 0.0003(17)
C10 0.0237(19) 0.0227(19) 0.032(2) 0.0029(16) 0.0022(16) -0.0041(15)
C11 0.035(2) 0.0260(19) 0.027(2) 0.0010(16) -0.0021(17) 0.0018(17)
C12 0.039(2) 0.032(2) 0.026(2) 0.0075(16) 0.0052(17) -0.0035(18)
C13 0.027(2) 0.047(2) 0.028(2) 0.0018(18) 0.0028(16) -0.0010(18)
C14 0.026(2) 0.054(3) 0.041(3) 0.014(2) -0.0024(18) 0.0029(19)
C15 0.034(2) 0.041(2) 0.035(2) 0.0146(19) 0.0000(18) 0.0011(19)
C16 0.027(2) 0.061(3) 0.035(2) 0.007(2) 0.0062(18) -0.002(2)
C17 0.050(3) 0.060(3) 0.036(2) -0.003(2) 0.007(2) -0.008(2)
C18 0.043(3) 0.066(3) 0.050(3) -0.005(3) 0.011(2) 0.015(2)
C19 0.047(3) 0.069(3) 0.040(3) -0.012(2) 0.000(2) 0.014(2)
C20 0.039(3) 0.072(4) 0.047(3) -0.003(2) 0.006(2) 0.015(2)
S1 0.0310(6) 0.1139(12) 0.0447(7) 0.0317(7) 0.0056(5) -0.0059(7)

loop_
_atom_type_symbol
_atom_type_description
_atom_type_scat_dispersion_real
_atom_type_scat_dispersion_imag
_atom_type_scat_source
C C 0.0033 0.0016 'International Tables Vol C Tables 4.2.6.8 and 6.1.1.4'
H H 0.0000 0.0000 'International Tables Vol C Tables 4.2.6.8 and 6.1.1.4'
N N 0.0061 0.0033 'International Tables Vol C Tables 4.2.6.8 and 6.1.1.4'
O O 0.0106 0.0060 'International Tables Vol C Tables 4.2.6.8 and 6.1.1.4'
S S 0.1246 0.1234 'International Tables Vol C Tables 4.2.6.8 and 6.1.1.4'
Ni Ni 0.3393 1.1124 'International Tables Vol C Tables 4.2.6.8 and 6.1.1.4'

loop_
_geom_angle_atom_site_label_1
_geom_angle_atom_site_label_2
_geom_angle_atom_site_label_3
_geom_angle
_geom_angle_site_symmetry_1
_geom_angle_site_symmetry_3
O2 Ni1 O2 166.04(19) . 2
O2 Ni1 N2 98.15(14) . 8_465
O2 Ni1 N2 90.96(14) 2 8_465
O2 Ni1 N2 90.96(14) . 7_566
O2 Ni1 N2 98.15(14) 2 7_566
N2 Ni1 N2 98.6(2) 8_465 7_566
O2 Ni1 O1 63.35(12) . .
O2 Ni1 O1 106.40(13) 2 .
N2 Ni1 O1 160.91(14) 8_465 .
N2 Ni1 O1 86.96(15) 7_566 .
O2 Ni1 O1 106.40(13) . 2
O2 Ni1 O1 63.35(12) 2 2
N2 Ni1 O1 86.96(15) 8_465 2
N2 Ni1 O1 160.91(14) 7_566 2
O1 Ni1 O1 93.68(19) . 2
O2 Ni1 C7 31.95(13) . .
O2 Ni1 C7 137.72(15) 2 .
N2 Ni1 C7 130.09(15) 8_465 .
N2 Ni1 C7 86.50(15) 7_566 .
O1 Ni1 C7 31.55(13) . .
O1 Ni1 C7 103.92(14) 2 .
O2 Ni1 C7 137.72(15) . 2
O2 Ni1 C7 31.95(13) 2 2
N2 Ni1 C7 86.50(15) 8_465 2
N2 Ni1 C7 130.09(15) 7_566 2
O1 Ni1 C7 103.92(14) . 2
O1 Ni1 C7 31.55(13) 2 2
C7 Ni1 C7 126.9(2) . 2
O3 Ni2 O3 180.00(14) 7_566 .
O3 Ni2 O5 87.14(10) 7_566 7_566
O3 Ni2 O5 92.86(10) . 7_566
O3 Ni2 O5 92.86(10) 7_566 .
O3 Ni2 O5 87.14(10) . .
O5 Ni2 O5 180.00(14) 7_566 .
O3 Ni2 N1 91.31(12) 7_566 7_566
O3 Ni2 N1 88.69(12) . 7_566
O5 Ni2 N1 92.50(11) 7_566 7_566
O5 Ni2 N1 87.50(11) . 7_566
O3 Ni2 N1 88.69(12) 7_566 .
O3 Ni2 N1 91.31(12) . .
O5 Ni2 N1 87.50(11) 7_566 .
O5 Ni2 N1 92.50(11) . .
N1 Ni2 N1 180.00(6) 7_566 .
C15 N1 C11 116.0(3) . .
C15 N1 Ni2 121.1(3) . .
C11 N1 Ni2 122.9(3) . .
C19 N2 C18 116.4(4) . .
C19 N2 Ni1 118.8(3) . 7_566
C18 N2 Ni1 119.6(3) . 7_566
C7 O1 Ni1 87.5(3) . .
C7 O2 Ni1 88.9(3) . .
C10 O3 Ni2 127.3(2) . .
Ni2 O5 H1W 102.5 . .
Ni2 O5 H2W 109.5 . .
H1W O5 H2W 112.2 . .
C6 C1 C2 119.0(4) . .
C6 C1 C7 121.7(4) . .
C2 C1 C7 119.3(4) . .
C1 C2 C3 119.3(4) . .
C1 C2 H2 120.3 . .
C3 C2 H2 120.3 . .
C4 C3 C2 121.8(4) . .
C4 C3 H3 119.1 . .
C2 C3 H3 119.1 . .
C3 C4 C5 117.8(4) . .
C3 C4 C8 120.8(4) . .
C5 C4 C8 121.4(4) . .
C4 C5 C6 121.2(4) . .
C4 C5 H5A 119.4 . .
C6 C5 H5A 119.4 . .
C1 C6 C5 120.9(4) . .
C1 C6 H6 119.5 . .
C5 C6 H6 119.5 . .
O1 C7 O2 119.7(4) . .
O1 C7 C1 120.6(4) . .
O2 C7 C1 119.7(4) . .
O1 C7 Ni1 61.0(2) . .
O2 C7 Ni1 59.1(2) . .
C1 C7 Ni1 172.3(3) . .
C4 C8 C9 114.9(3) . .
C4 C8 H8A 108.6 . .
C9 C8 H8A 108.6 . .
C4 C8 H8B 108.6 . .
C9 C8 H8B 108.6 . .
H8A C8 H8B 107.5 . .
C10 C9 C8 117.5(3) . .
C10 C9 H9A 107.9 . .
C8 C9 H9A 107.9 . .
C10 C9 H9B 107.9 . .
C8 C9 H9B 107.9 . .
H9A C9 H9B 107.2 . .
O3 C10 O4 125.1(3) . .
O3 C10 C9 118.2(3) . .
O4 C10 C9 116.7(3) . .
N1 C11 C12 123.9(4) . .
N1 C11 H11 118.1 . .
C12 C11 H11 118.1 . .
C11 C12 C13 119.4(4) . .
C11 C12 H12 120.3 . .
C13 C12 H12 120.3 . .
C12 C13 C14 117.7(4) . .
C12 C13 S1 116.4(3) . .
C14 C13 S1 125.8(3) . .
C15 C14 C13 118.9(4) . .
C15 C14 H14 120.6 . .
C13 C14 H14 120.6 . .
N1 C15 C14 124.1(4) . .
N1 C15 H15 118.0 . .
C14 C15 H15 118.0 . .
C17 C16 C20 118.4(4) . .
C17 C16 S1 120.6(3) . .
C20 C16 S1 120.9(4) . .
C16 C17 C18 118.6(4) . .
C16 C17 H17 120.7 . .
C18 C17 H17 120.7 . .
N2 C18 C17 123.5(5) . .
N2 C18 H18 118.3 . .
C17 C18 H18 118.3 . .
N2 C19 C20 123.9(4) . .
N2 C19 H19 118.1 . .
C20 C19 H19 118.1 . .
C19 C20 C16 118.8(5) . .
C19 C20 H20 120.6 . .
C16 C20 H20 120.6 . .
C13 S1 C16 104.01(19) . .

loop_
_geom_bond_atom_site_label_1
_geom_bond_atom_site_label_2
_geom_bond_distance
_geom_bond_site_symmetry_2
Ni1 O2 2.066(3) .
Ni1 O2 2.066(3) 2
Ni1 N2 2.078(4) 8_465
Ni1 N2 2.078(4) 7_566
Ni1 O1 2.107(3) .
Ni1 O1 2.107(3) 2
Ni1 C7 2.407(4) .
Ni1 C7 2.407(4) 2
Ni2 O3 2.053(2) 7_566
Ni2 O3 2.053(2) .
Ni2 O5 2.080(2) 7_566
Ni2 O5 2.080(2) .
Ni2 N1 2.104(3) 7_566
Ni2 N1 2.104(3) .
N1 C15 1.341(5) .
N1 C11 1.344(5) .
N2 C19 1.321(6) .
N2 C18 1.326(6) .
N2 Ni1 2.078(4) 7_566
O1 C7 1.261(5) .
O2 C7 1.274(5) .
O3 C10 1.258(4) .
O4 C10 1.261(4) .
O5 H1W 0.8316 .
O5 H2W 0.8200 .
C1 C6 1.379(6) .
C1 C2 1.387(6) .
C1 C7 1.484(6) .
C2 C3 1.406(6) .
C2 H2 0.9300 .
C3 C4 1.378(6) .
C3 H3 0.9300 .
C4 C5 1.381(6) .
C4 C8 1.514(5) .
C5 C6 1.389(6) .
C5 H5A 0.9300 .
C6 H6 0.9300 .
C8 C9 1.517(5) .
C8 H8A 0.9700 .
C8 H8B 0.9700 .
C9 C10 1.512(5) .
C9 H9A 0.9700 .
C9 H9B 0.9700 .
C11 C12 1.368(5) .
C11 H11 0.9300 .
C12 C13 1.385(6) .
C12 H12 0.9300 .
C13 C14 1.387(6) .
C13 S1 1.757(4) .
C14 C15 1.375(6) .
C14 H14 0.9300 .
C15 H15 0.9300 .
C16 C17 1.357(6) .
C16 C20 1.375(6) .
C16 S1 1.777(4) .
C17 C18 1.388(7) .
C17 H17 0.9300 .
C18 H18 0.9300 .
C19 C20 1.372(7) .
C19 H19 0.9300 .
C20 H20 0.9300 .

loop_
_geom_hbond_atom_site_label_D
_geom_hbond_atom_site_label_H
_geom_hbond_atom_site_label_A
_geom_hbond_distance_DH
_geom_hbond_distance_HA
_geom_hbond_distance_DA
_geom_hbond_angle_DHA
_geom_hbond_site_symmetry_A
O5 H1W O4 0.83 1.88 2.660(4) 156.5 7_566
O5 H2W O4 0.82 1.97 2.772(3) 164.4 6_575

loop_
_geom_torsion_atom_site_label_1
_geom_torsion_atom_site_label_2
_geom_torsion_atom_site_label_3
_geom_torsion_atom_site_label_4
_geom_torsion
_geom_torsion_site_symmetry_1
O3 Ni2 N1 C15 -44.9(3) 7_566
O3 Ni2 N1 C15 135.1(3) .
O5 Ni2 N1 C15 42.3(3) 7_566
O5 Ni2 N1 C15 -137.7(3) .
N1 Ni2 N1 C15 0(100) 7_566
O3 Ni2 N1 C11 135.6(3) 7_566
O3 Ni2 N1 C11 -44.4(3) .
O5 Ni2 N1 C11 -137.2(3) 7_566
O5 Ni2 N1 C11 42.8(3) .
N1 Ni2 N1 C11 0(100) 7_566
O2 Ni1 O1 C7 -4.3(3) .
O2 Ni1 O1 C7 -174.1(3) 2
N2 Ni1 O1 C7 -19.5(6) 8_465
N2 Ni1 O1 C7 88.3(3) 7_566
O1 Ni1 O1 C7 -110.8(3) 2
C7 Ni1 O1 C7 -141.1(3) 2
O2 Ni1 O2 C7 49.1(3) 2
N2 Ni1 O2 C7 179.3(3) 8_465
N2 Ni1 O2 C7 -81.8(3) 7_566
O1 Ni1 O2 C7 4.3(3) .
O1 Ni1 O2 C7 90.1(3) 2
C7 Ni1 O2 C7 85.5(4) 2
O3 Ni2 O3 C10 82(100) 7_566
O5 Ni2 O3 C10 -25.0(3) 7_566
O5 Ni2 O3 C10 155.0(3) .
N1 Ni2 O3 C10 67.4(3) 7_566
N1 Ni2 O3 C10 -112.6(3) .
C6 C1 C2 C3 1.2(7) .
C7 C1 C2 C3 -178.2(4) .
C1 C2 C3 C4 0.3(7) .
C2 C3 C4 C5 -1.8(7) .
C2 C3 C4 C8 176.4(4) .
C3 C4 C5 C6 2.0(7) .
C8 C4 C5 C6 -176.2(4) .
C2 C1 C6 C5 -1.0(7) .
C7 C1 C6 C5 178.4(4) .
C4 C5 C6 C1 -0.7(7) .
Ni1 O1 C7 O2 7.2(4) .
Ni1 O1 C7 C1 -171.3(4) .
Ni1 O2 C7 O1 -7.4(4) .
Ni1 O2 C7 C1 171.2(4) .
C6 C1 C7 O1 -172.0(4) .
C2 C1 C7 O1 7.4(7) .
C6 C1 C7 O2 9.5(7) .
C2 C1 C7 O2 -171.2(4) .
C6 C1 C7 Ni1 88(3) .
C2 C1 C7 Ni1 -92(3) .
O2 Ni1 C7 O1 172.7(4) .
O2 Ni1 C7 O1 8.4(4) 2
N2 Ni1 C7 O1 171.8(2) 8_465
N2 Ni1 C7 O1 -89.9(3) 7_566
O1 Ni1 C7 O1 73.9(3) 2
C7 Ni1 C7 O1 49.7(2) 2
O2 Ni1 C7 O2 -164.3(2) 2
N2 Ni1 C7 O2 -0.9(4) 8_465
N2 Ni1 C7 O2 97.4(3) 7_566
O1 Ni1 C7 O2 -172.7(4) .
O1 Ni1 C7 O2 -98.8(3) 2
C7 Ni1 C7 O2 -123.0(3) 2
O2 Ni1 C7 C1 -83(3) .
O2 Ni1 C7 C1 112(3) 2
N2 Ni1 C7 C1 -84(3) 8_465
N2 Ni1 C7 C1 14(3) 7_566
O1 Ni1 C7 C1 104(3) .
O1 Ni1 C7 C1 178(3) 2
C7 Ni1 C7 C1 154(3) 2
C3 C4 C8 C9 52.2(5) .
C5 C4 C8 C9 -129.6(4) .
C4 C8 C9 C10 80.0(5) .
Ni2 O3 C10 O4 11.1(5) .
Ni2 O3 C10 C9 -171.3(2) .
C8 C9 C10 O3 13.8(5) .
C8 C9 C10 O4 -168.5(3) .
C15 N1 C11 C12 -0.8(6) .
Ni2 N1 C11 C12 178.7(3) .
N1 C11 C12 C13 0.7(6) .
C11 C12 C13 C14 0.1(6) .
C11 C12 C13 S1 178.3(3) .
C12 C13 C14 C15 -0.7(7) .
S1 C13 C14 C15 -178.8(3) .
C11 N1 C15 C14 0.2(6) .
Ni2 N1 C15 C14 -179.4(3) .
C13 C14 C15 N1 0.6(7) .
C20 C16 C17 C18 4.0(7) .
S1 C16 C17 C18 -175.8(4) .
C19 N2 C18 C17 -5.7(8) .
Ni1 N2 C18 C17 148.6(4) 7_566
C16 C17 C18 N2 1.1(8) .
C18 N2 C19 C20 5.3(8) .
Ni1 N2 C19 C20 -149.2(4) 7_566
N2 C19 C20 C16 -0.3(8) .
C17 C16 C20 C19 -4.4(7) .
S1 C16 C20 C19 175.4(4) .
C12 C13 S1 C16 168.4(3) .
C14 C13 S1 C16 -13.6(5) .
C17 C16 S1 C13 119.3(4) .
C20 C16 S1 C13 -60.5(4) .
